data_4513785
loop_
_publ_author_name
'Eddleston, Mark D.'
'Arhangelskis, Mihails'
'F\'abi\'an, Laszlo'
'Tizzard, Graham J.'
'Coles, Simon J.'
'Jones, William'

_publ_section_title
;
 Investigation of an Amide-Pseudo Amide Hydrogen Bonding Motif within a
 Series of Theophylline:Amide Cocrystals
;
_journal_name_full 'Crystal Growth &amp; Design'
_journal_paper_doi 10.1021/acs.cgd.5b00905
_journal_year 2015
_chemical_formula_moiety 'C7 H8 N4 O2, C7 H7 N O'
_chemical_formula_sum 'C14 H15 N5 O3'
_chemical_formula_weight 301.31
_chemical_name_common '1:1 theophylline benzamide cocrystal Form I'
_chemical_name_systematic
; 
 1,3-dimethyl-7H-purine-2,6-dione benzamide complex
;
_space_group_IT_number 14
_symmetry_cell_setting monoclinic
_symmetry_space_group_name_Hall '-P 2ybc'
_symmetry_space_group_name_H-M 'P 1 21/c 1'
_atom_sites_solution_hydrogens geom
_atom_sites_solution_primary direct
_atom_sites_solution_secondary difmap
_audit_creation_method SHELXL-97
_cell_angle_alpha 90.00
_cell_angle_beta 91.486(2)
_cell_angle_gamma 90.00
_cell_formula_units_Z 4
_cell_length_a 7.5275(2)
_cell_length_b 13.3891(4)
_cell_length_c 13.8564(4)
_cell_measurement_reflns_used 8521
_cell_measurement_temperature 180(2)
_cell_measurement_theta_max 27.10
_cell_measurement_theta_min 1.00
_cell_volume 1396.07(7)
_computing_cell_refinement 'HKL Scalepack (Otwinowski & Minor 1997)'
_computing_data_collection 'Collect (Nonius B.V. 1998)'
_computing_data_reduction
;
 HKL Denzo and Scalepack (Otwinowski & Minor 1997)
;
_computing_publication_material 'SHELXL-97 (Sheldrick 1997)'
_computing_structure_refinement 'SHELXL-97 (Sheldrick 1997)'
_computing_structure_solution 'SIR-92 (Altomare et al. 1994)'
_diffrn_ambient_temperature 180(2)
_diffrn_measured_fraction_theta_full 0.994
_diffrn_measured_fraction_theta_max 0.994
_diffrn_measurement_device_type 'Nonius Kappa CCD'
_diffrn_measurement_method 'Thin slice \w and \f scans'
_diffrn_radiation_source 'fine-focus sealed tube'
_diffrn_radiation_type MoK\a
_diffrn_radiation_wavelength 0.71073
_diffrn_reflns_av_R_equivalents 0.0626
_diffrn_reflns_av_sigmaI/netI 0.0548
_diffrn_reflns_limit_h_max 9
_diffrn_reflns_limit_h_min -9
_diffrn_reflns_limit_k_max 17
_diffrn_reflns_limit_k_min -16
_diffrn_reflns_limit_l_max 17
_diffrn_reflns_limit_l_min -16
_diffrn_reflns_number 15042
_diffrn_reflns_theta_full 27.11
_diffrn_reflns_theta_max 27.11
_diffrn_reflns_theta_min 3.95
_exptl_absorpt_coefficient_mu 0.105
_exptl_absorpt_correction_T_max 0.992
_exptl_absorpt_correction_T_min 0.916
_exptl_absorpt_correction_type multi-scan
_exptl_absorpt_process_details
;
multi-scan from symmetry-related measurements 
 Sortav (Blessing 1995)
;
_exptl_crystal_colour colourless
_exptl_crystal_density_diffrn 1.434
_exptl_crystal_density_method 'not measured'
_exptl_crystal_description block
_exptl_crystal_F_000 632
_exptl_crystal_size_max 0.14
_exptl_crystal_size_mid 0.14
_exptl_crystal_size_min 0.10
_refine_diff_density_max 0.253
_refine_diff_density_min -0.206
_refine_diff_density_rms 0.046
_refine_ls_extinction_coef 0.0040(13)
_refine_ls_extinction_expression Fc^*^=kFc[1+0.001xFc^2^\l^3^/sin(2\q)]^-1/4^
_refine_ls_extinction_method SHELXL
_refine_ls_goodness_of_fit_ref 1.026
_refine_ls_hydrogen_treatment constr
_refine_ls_matrix_type full
_refine_ls_number_parameters 202
_refine_ls_number_reflns 3072
_refine_ls_number_restraints 0
_refine_ls_restrained_S_all 1.026
_refine_ls_R_factor_all 0.0915
_refine_ls_R_factor_gt 0.0477
_refine_ls_shift/su_max 0.000
_refine_ls_shift/su_mean 0.000
_refine_ls_structure_factor_coef Fsqd
_refine_ls_weighting_details 'calc w=1/[\s^2^(Fo^2^)+(0.0656P)^2^+0.1478P] where P=(Fo^2^+2Fc^2^)/3'
_refine_ls_weighting_scheme calc
_refine_ls_wR_factor_gt 0.1125
_refine_ls_wR_factor_ref 0.1295
_reflns_number_gt 2005
_reflns_number_total 3072
_reflns_threshold_expression >2sigma(I)
_cod_data_source_file cg5b00905_si_002.cif
_cod_data_source_block wj1138
_cod_original_sg_symbol_H-M P2(1)/c
_cod_database_code 4513785

loop_
_symmetry_equiv_pos_as_xyz
'x, y, z'
'-x, y+1/2, -z+1/2'
'-x, -y, -z'
'x, -y-1/2, z-1/2'

loop_
_atom_site_label
_atom_site_type_symbol
_atom_site_fract_x
_atom_site_fract_y
_atom_site_fract_z
_atom_site_U_iso_or_equiv
_atom_site_adp_type
_atom_site_occupancy
_atom_site_symmetry_multiplicity
_atom_site_calc_flag
_atom_site_refinement_flags
O1 O 0.36633(18) 0.38606(10) 0.23415(9) 0.0370(4) Uani 1 1 d .
N1 N 0.2344(2) 0.36078(11) 0.08509(10) 0.0303(4) Uani 1 1 d .
C1 C 0.3071(2) 0.32663(14) 0.17270(12) 0.0279(4) Uani 1 1 d .
O2 O 0.09874(18) 0.33902(10) -0.06268(9) 0.0394(4) Uani 1 1 d .
N2 N 0.16830(19) 0.19963(11) 0.02335(10) 0.0283(4) Uani 1 1 d .
C2 C 0.1628(2) 0.30161(14) 0.01059(12) 0.0298(4) Uani 1 1 d .
C3 C 0.2406(2) 0.16066(13) 0.10748(12) 0.0269(4) Uani 1 1 d .
N3 N 0.3625(2) 0.15773(11) 0.25218(10) 0.0308(4) Uani 1 1 d .
H3A H 0.4096 0.1744 0.3087 0.037 Uiso 1 1 calc R
C4 C 0.3039(2) 0.22180(13) 0.18007(12) 0.0267(4) Uani 1 1 d .
N4 N 0.2588(2) 0.06252(11) 0.13014(11) 0.0332(4) Uani 1 1 d .
C5 C 0.3336(3) 0.06593(14) 0.21905(13) 0.0335(5) Uani 1 1 d .
H5 H 0.3633 0.0077 0.2552 0.040 Uiso 1 1 calc R
C6 C 0.2412(3) 0.46813(15) 0.06512(15) 0.0459(6) Uani 1 1 d .
H6A H 0.3297 0.4996 0.1084 0.069 Uiso 1 1 calc R
H6B H 0.1242 0.4978 0.0757 0.069 Uiso 1 1 calc R
H6C H 0.2741 0.4788 -0.0021 0.069 Uiso 1 1 calc R
C7 C 0.0995(3) 0.13515(15) -0.05457(13) 0.0354(5) Uani 1 1 d .
H7A H 0.0885 0.0666 -0.0306 0.053 Uiso 1 1 calc R
H7B H 0.1814 0.1364 -0.1084 0.053 Uiso 1 1 calc R
H7C H -0.0175 0.1594 -0.0767 0.053 Uiso 1 1 calc R
O3 O -0.47333(18) 0.19639(10) -0.56852(9) 0.0369(4) Uani 1 1 d .
N5 N -0.4180(2) 0.35911(13) -0.59502(11) 0.0387(4) Uani 1 1 d .
H5A H -0.4737 0.3575 -0.6516 0.046 Uiso 1 1 calc R
H5B H -0.3697 0.4151 -0.5739 0.046 Uiso 1 1 calc R
C8 C -0.4069(2) 0.27693(14) -0.54134(13) 0.0305(4) Uani 1 1 d .
C9 C -0.3117(2) 0.28516(14) -0.44536(12) 0.0286(4) Uani 1 1 d .
C10 C -0.2836(2) 0.37667(15) -0.39997(13) 0.0328(5) Uani 1 1 d .
H10 H -0.3237 0.4364 -0.4305 0.039 Uiso 1 1 calc R
C11 C -0.1977(3) 0.38126(16) -0.31062(14) 0.0393(5) Uani 1 1 d .
H11 H -0.1791 0.4441 -0.2802 0.047 Uiso 1 1 calc R
C12 C -0.1388(3) 0.29520(16) -0.26553(14) 0.0383(5) Uani 1 1 d .
H12 H -0.0792 0.2986 -0.2043 0.046 Uiso 1 1 calc R
C13 C -0.1672(3) 0.20373(16) -0.31010(14) 0.0385(5) Uani 1 1 d .
H13 H -0.1275 0.1442 -0.2792 0.046 Uiso 1 1 calc R
C14 C -0.2536(2) 0.19865(15) -0.39980(13) 0.0335(5) Uani 1 1 d .
H14 H -0.2728 0.1357 -0.4299 0.040 Uiso 1 1 calc R

loop_
_atom_site_aniso_label
_atom_site_aniso_U_11
_atom_site_aniso_U_22
_atom_site_aniso_U_33
_atom_site_aniso_U_23
_atom_site_aniso_U_13
_atom_site_aniso_U_12
O1 0.0491(9) 0.0281(8) 0.0332(7) -0.0050(6) -0.0111(6) -0.0009(6)
N1 0.0373(9) 0.0263(8) 0.0272(8) 0.0008(6) -0.0047(7) 0.0020(7)
C1 0.0276(10) 0.0300(11) 0.0259(9) -0.0014(8) -0.0022(7) 0.0022(8)
O2 0.0496(9) 0.0392(9) 0.0289(7) 0.0023(6) -0.0109(6) 0.0031(7)
N2 0.0320(9) 0.0286(9) 0.0239(8) -0.0018(6) -0.0051(6) 0.0006(7)
C2 0.0296(10) 0.0341(11) 0.0256(10) -0.0002(8) -0.0021(8) 0.0015(8)
C3 0.0255(10) 0.0278(10) 0.0272(9) 0.0001(8) -0.0007(7) -0.0001(8)
N3 0.0375(9) 0.0286(9) 0.0258(8) -0.0007(7) -0.0066(6) 0.0013(7)
C4 0.0275(10) 0.0284(10) 0.0242(9) 0.0010(8) -0.0022(7) 0.0014(8)
N4 0.0378(9) 0.0283(9) 0.0330(8) -0.0010(7) -0.0048(7) -0.0002(7)
C5 0.0388(11) 0.0270(11) 0.0344(10) 0.0014(8) -0.0047(8) -0.0009(8)
C6 0.0692(16) 0.0265(11) 0.0411(12) 0.0031(9) -0.0146(10) 0.0017(10)
C7 0.0406(12) 0.0351(11) 0.0300(10) -0.0056(8) -0.0067(8) -0.0031(9)
O3 0.0429(8) 0.0351(8) 0.0321(7) 0.0003(6) -0.0085(6) -0.0080(6)
N5 0.0485(11) 0.0353(10) 0.0315(9) 0.0044(7) -0.0126(7) -0.0080(8)
C8 0.0288(10) 0.0335(11) 0.0291(10) 0.0001(8) -0.0005(8) -0.0009(8)
C9 0.0257(10) 0.0331(11) 0.0271(10) 0.0003(8) 0.0007(7) -0.0019(8)
C10 0.0345(11) 0.0317(11) 0.0321(10) -0.0011(8) 0.0003(8) 0.0005(8)
C11 0.0449(12) 0.0388(13) 0.0341(11) -0.0075(9) -0.0014(9) -0.0040(10)
C12 0.0360(11) 0.0494(14) 0.0290(10) -0.0005(9) -0.0056(8) -0.0037(9)
C13 0.0378(12) 0.0425(13) 0.0351(11) 0.0079(9) -0.0035(9) 0.0034(9)
C14 0.0345(11) 0.0328(11) 0.0331(10) -0.0005(8) 0.0000(8) -0.0006(9)

loop_
_atom_type_symbol
_atom_type_description
_atom_type_scat_dispersion_real
_atom_type_scat_dispersion_imag
_atom_type_scat_source
C C 0.0033 0.0016 'International Tables Vol C Tables 4.2.6.8 and 6.1.1.4'
H H 0.0000 0.0000 'International Tables Vol C Tables 4.2.6.8 and 6.1.1.4'
N N 0.0061 0.0033 'International Tables Vol C Tables 4.2.6.8 and 6.1.1.4'
O O 0.0106 0.0060 'International Tables Vol C Tables 4.2.6.8 and 6.1.1.4'

loop_
_geom_angle_atom_site_label_1
_geom_angle_atom_site_label_2
_geom_angle_atom_site_label_3
_geom_angle
C1 N1 C2 126.27(16)
C1 N1 C6 118.10(15)
C2 N1 C6 115.54(15)
O1 C1 N1 120.87(17)
O1 C1 C4 126.63(16)
N1 C1 C4 112.50(15)
C3 N2 C2 119.64(15)
C3 N2 C7 121.65(15)
C2 N2 C7 118.70(15)
O2 C2 N2 121.58(17)
O2 C2 N1 121.22(18)
N2 C2 N1 117.21(15)
N4 C3 C4 112.14(15)
N4 C3 N2 126.75(16)
C4 C3 N2 121.10(16)
C5 N3 C4 106.17(14)
C5 N3 H3A 126.9
C4 N3 H3A 126.9
C3 C4 N3 104.95(16)
C3 C4 C1 123.22(16)
N3 C4 C1 131.79(16)
C5 N4 C3 102.52(15)
N3 C5 N4 114.20(16)
N3 C5 H5 122.9
N4 C5 H5 122.9
N1 C6 H6A 109.5
N1 C6 H6B 109.5
H6A C6 H6B 109.5
N1 C6 H6C 109.5
H6A C6 H6C 109.5
H6B C6 H6C 109.5
N2 C7 H7A 109.5
N2 C7 H7B 109.5
H7A C7 H7B 109.5
N2 C7 H7C 109.5
H7A C7 H7C 109.5
H7B C7 H7C 109.5
C8 N5 H5A 120.0
C8 N5 H5B 120.0
H5A N5 H5B 120.0
O3 C8 N5 121.97(17)
O3 C8 C9 120.80(16)
N5 C8 C9 117.22(16)
C14 C9 C10 119.22(17)
C14 C9 C8 118.78(16)
C10 C9 C8 121.99(17)
C11 C10 C9 120.40(18)
C11 C10 H10 119.8
C9 C10 H10 119.8
C12 C11 C10 120.39(18)
C12 C11 H11 119.8
C10 C11 H11 119.8
C11 C12 C13 119.51(18)
C11 C12 H12 120.2
C13 C12 H12 120.2
C12 C13 C14 120.36(19)
C12 C13 H13 119.8
C14 C13 H13 119.8
C9 C14 C13 120.12(18)
C9 C14 H14 119.9
C13 C14 H14 119.9

loop_
_geom_bond_atom_site_label_1
_geom_bond_atom_site_label_2
_geom_bond_distance
O1 C1 1.240(2)
N1 C1 1.396(2)
N1 C2 1.398(2)
N1 C6 1.465(2)
C1 C4 1.407(3)
O2 C2 1.220(2)
N2 C3 1.376(2)
N2 C2 1.377(2)
N2 C7 1.466(2)
C3 N4 1.357(2)
C3 C4 1.373(2)
N3 C5 1.328(2)
N3 C4 1.381(2)
N3 H3A 0.8800
N4 C5 1.342(2)
C5 H5 0.9500
C6 H6A 0.9800
C6 H6B 0.9800
C6 H6C 0.9800
C7 H7A 0.9800
C7 H7B 0.9800
C7 H7C 0.9800
O3 C8 1.243(2)
N5 C8 1.329(2)
N5 H5A 0.8800
N5 H5B 0.8800
C8 C9 1.498(3)
C9 C14 1.385(3)
C9 C10 1.391(3)
C10 C11 1.383(3)
C10 H10 0.9500
C11 C12 1.379(3)
C11 H11 0.9500
C12 C13 1.386(3)
C12 H12 0.9500
C13 C14 1.389(3)
C13 H13 0.9500
C14 H14 0.9500
